data_1562132
loop_
_publ_author_name
'Drasar, Cestmir'
'Cisarova, Ivana'
'Kucek, Vladimir'
'Benes, Ludvik'
'Prokleska, Jan'
'Kratochvilova, Marie'

_publ_section_title
;
 Synthesis of new Ga7Ge3Te11---One-dimensional phase in Ga--Ge--Te ternary
 system: Crystal structure and physical properties
;
_journal_name_full 'Journal of Solid State Chemistry'
_journal_page_first 90
_journal_page_last 95
_journal_paper_doi 10.1016/j.jssc.2014.11.013
_journal_volume 222
_journal_year 2015
_chemical_compound_source 'synthesized by the authors'
_chemical_formula_moiety 'Ga7 Ge3 Te11'
_chemical_formula_sum 'Ga7 Ge3 Te11'
_chemical_formula_weight 2109.41
_chemical_name_common Gallium(7)Germanium(3)Tellurium(11)
_space_group_IT_number 62
_space_group_name_Hall '-P 2ac 2n'
_space_group_name_H-M_alt 'P n m a'
_symmetry_cell_setting orthorhombic
_symmetry_space_group_name_H-M 'P n m a'
_atom_sites_solution_hydrogens notdet
_atom_sites_solution_primary direct
_atom_sites_solution_secondary difmap
_cell_angle_alpha 90.00
_cell_angle_beta 90.00
_cell_angle_gamma 90.00
_cell_formula_units_Z 4
_cell_length_a 38.903(6)
_cell_length_b 4.0877(7)
_cell_length_c 15.370(3)
_cell_measurement_reflns_used 719
_cell_measurement_temperature 150(2)
_cell_measurement_theta_max 25.7179
_cell_measurement_theta_min 2.9344
_cell_volume 2444.2(7)
_computing_cell_refinement 'SAINT V8.27B (Bruker AXS Inc., 2012)'
_computing_data_collection 'Bruker Instrument Service v2012.12.0.3'
_computing_data_reduction 'SAINT V8.27B (Bruker AXS Inc., 2012)'
_computing_structure_refinement 'SHELXL-97 (Sheldrick, 2008)'
_computing_structure_solution 'SHELXS-97 (Sheldrick, 2008)'
_diffrn_ambient_temperature 150(2)
_diffrn_measured_fraction_theta_full 0.976
_diffrn_measured_fraction_theta_max 0.976
_diffrn_measurement_device_type 'Bruker APEX-II CCD'
_diffrn_measurement_method '\f and \w scans'
_diffrn_radiation_monochromator graphite
_diffrn_radiation_source 'fine-focus sealed tube'
_diffrn_radiation_type MoK\a
_diffrn_radiation_wavelength 0.71073
_diffrn_reflns_av_R_equivalents 0.1096
_diffrn_reflns_av_sigmaI/netI 0.1051
_diffrn_reflns_limit_h_max 46
_diffrn_reflns_limit_h_min -47
_diffrn_reflns_limit_k_max 5
_diffrn_reflns_limit_k_min -5
_diffrn_reflns_limit_l_max 18
_diffrn_reflns_limit_l_min -17
_diffrn_reflns_number 15422
_diffrn_reflns_theta_full 25.98
_diffrn_reflns_theta_max 25.98
_diffrn_reflns_theta_min 1.05
_diffrn_standards_number 0
_exptl_absorpt_coefficient_mu 24.074
_exptl_absorpt_correction_T_max 0.63
_exptl_absorpt_correction_T_min 0.22
_exptl_absorpt_correction_type numerical
_exptl_absorpt_process_details 'SADABS V2012/1 (Bruker AXS Inc.)'
_exptl_crystal_colour grey
_exptl_crystal_density_diffrn 5.733
_exptl_crystal_density_method 'not measured'
_exptl_crystal_description thread
_exptl_crystal_F_000 3540
_exptl_crystal_size_max 0.312
_exptl_crystal_size_mid 0.030
_exptl_crystal_size_min 0.021
_refine_diff_density_max 2.524
_refine_diff_density_min -1.835
_refine_diff_density_rms 0.526
_refine_ls_extinction_method none
_refine_ls_goodness_of_fit_ref 0.981
_refine_ls_hydrogen_treatment undef
_refine_ls_matrix_type full
_refine_ls_number_parameters 130
_refine_ls_number_reflns 2674
_refine_ls_number_restraints 0
_refine_ls_restrained_S_all 0.981
_refine_ls_R_factor_all 0.0964
_refine_ls_R_factor_gt 0.0449
_refine_ls_shift/su_max 0.001
_refine_ls_shift/su_mean 0.000
_refine_ls_structure_factor_coef Fsqd
_refine_ls_weighting_details 'calc w=1/[\s^2^(Fo^2^)+(0.0300P)^2^+0.0000P] where P=(Fo^2^+2Fc^2^)/3'
_refine_ls_weighting_scheme calc
_refine_ls_wR_factor_gt 0.0815
_refine_ls_wR_factor_ref 0.0961
_reflns_number_gt 1682
_reflns_number_total 2674
_reflns_threshold_expression I>2\s(I)
_cod_data_source_file JSSC-2015-222-90.cif
_cod_data_source_block gagete_tyc_nova_integrace
_cod_original_cell_volume 2444.1(7)
_cod_database_code 1562132

loop_
_symmetry_equiv_pos_as_xyz
'x, y, z'
'-x+1/2, -y, z+1/2'
'-x, y+1/2, -z'
'x+1/2, -y+1/2, -z+1/2'
'-x, -y, -z'
'x-1/2, y, -z-1/2'
'x, -y-1/2, z'
'-x-1/2, y-1/2, z-1/2'

loop_
_atom_site_label
_atom_site_type_symbol
_atom_site_fract_x
_atom_site_fract_y
_atom_site_fract_z
_atom_site_U_iso_or_equiv
_atom_site_adp_type
_atom_site_occupancy
_atom_site_symmetry_multiplicity
_atom_site_calc_flag
_atom_site_refinement_flags
_atom_site_disorder_assembly
_atom_site_disorder_group
Te1 Te 0.50726(3) 1.7500 0.89481(9) 0.0144(3) Uani 1 2 d S . .
Te2 Te 0.17086(3) -0.2500 0.61953(9) 0.0147(3) Uani 1 2 d S . .
Te3 Te 0.32267(3) 0.7500 0.89329(9) 0.0142(3) Uani 1 2 d S . .
Te4 Te 0.66199(3) 0.7500 0.61397(9) 0.0141(3) Uani 1 2 d S . .
Te5 Te 0.24210(3) 0.2500 0.79425(9) 0.0136(3) Uani 1 2 d S . .
Te6 Te 0.59107(3) 1.2500 0.78397(9) 0.0137(3) Uani 1 2 d S . .
Te7 Te 0.41626(3) 0.2500 0.93237(10) 0.0151(3) Uani 1 2 d S . .
Te8 Te 0.26273(3) 0.2500 0.53028(9) 0.0138(3) Uani 1 2 d S . .
Te9 Te 0.55675(3) 0.7500 0.54581(9) 0.0157(4) Uani 1 2 d S . .
Te10 Te 0.48679(3) 1.2500 0.65414(10) 0.0176(4) Uani 1 2 d S . .
Te11 Te 0.36855(3) 0.2500 0.67510(10) 0.0194(4) Uani 1 2 d S . .
Ga1 Ga 0.28289(6) 0.7500 0.75406(16) 0.0163(4) Uani 1 2 d S . .
Ga2 Ga 0.44145(5) 0.7500 0.84013(16) 0.0163(4) Uani 1 2 d S . .
Ge3 Ge 0.30015(6) 0.7500 0.59830(16) 0.0185(6) Uani 1 2 d S . .
Ge4 Ge 0.35045(5) 0.7500 0.49769(16) 0.0175(6) Uani 1 2 d S . .
Ga5 Ga 0.59962(5) 0.7500 0.67588(15) 0.0134(6) Uani 1 2 d S . .
Ga6 Ga 0.35961(5) 0.2500 0.83963(16) 0.0164(6) Uani 1 2 d S . .
Ga7 Ga 0.21019(5) 0.2500 0.64174(15) 0.0140(6) Uani 1 2 d S . .
Ga8 Ga 0.52314(5) 1.2500 0.79330(16) 0.0147(6) Uani 1 2 d S . .
Ge9 Ge 0.41144(6) 0.7500 0.54084(18) 0.0276(7) Uani 1 2 d S . .
Ga10 Ga 0.44468(12) 0.7500 0.6830(2) 0.0179(15) Uani 0.688(10) 2 d SP . .
Ga11 Ga 0.4168(3) 0.7500 0.6867(6) 0.028(4) Uani 0.312(10) 2 d SP . .

loop_
_atom_site_aniso_label
_atom_site_aniso_U_11
_atom_site_aniso_U_22
_atom_site_aniso_U_33
_atom_site_aniso_U_23
_atom_site_aniso_U_13
_atom_site_aniso_U_12
Te1 0.0136(7) 0.0119(9) 0.0178(9) 0.000 0.0007(6) 0.000
Te2 0.0129(7) 0.0108(9) 0.0203(9) 0.000 -0.0009(6) 0.000
Te3 0.0142(7) 0.0111(8) 0.0172(9) 0.000 0.0004(6) 0.000
Te4 0.0135(7) 0.0125(9) 0.0161(9) 0.000 0.0012(6) 0.000
Te5 0.0134(7) 0.0116(9) 0.0158(9) 0.000 0.0001(6) 0.000
Te6 0.0120(7) 0.0106(8) 0.0185(9) 0.000 0.0000(6) 0.000
Te7 0.0147(7) 0.0115(8) 0.0192(9) 0.000 -0.0017(7) 0.000
Te8 0.0130(7) 0.0130(9) 0.0152(9) 0.000 0.0010(6) 0.000
Te9 0.0160(7) 0.0139(9) 0.0170(9) 0.000 -0.0004(6) 0.000
Te10 0.0170(7) 0.0150(9) 0.0207(9) 0.000 -0.0018(7) 0.000
Te11 0.0231(8) 0.0118(9) 0.0234(10) 0.000 0.0062(7) 0.000
Ga1 0.0136(8) 0.0129(11) 0.0226(11) 0.000 -0.0005(8) 0.000
Ga2 0.0136(8) 0.0129(11) 0.0226(11) 0.000 -0.0005(8) 0.000
Ge3 0.0228(12) 0.0146(15) 0.0181(15) 0.000 0.0048(11) 0.000
Ge4 0.0134(12) 0.0164(14) 0.0225(15) 0.000 0.0015(11) 0.000
Ga5 0.0124(11) 0.0119(14) 0.0160(15) 0.000 0.0004(10) 0.000
Ga6 0.0135(12) 0.0133(15) 0.0223(16) 0.000 -0.0008(11) 0.000
Ga7 0.0134(12) 0.0101(15) 0.0185(16) 0.000 -0.0005(10) 0.000
Ga8 0.0132(12) 0.0123(15) 0.0186(15) 0.000 -0.0002(10) 0.000
Ge9 0.0203(13) 0.0162(16) 0.046(2) 0.000 -0.0114(12) 0.000
Ga10 0.027(3) 0.013(2) 0.013(2) 0.000 -0.0006(18) 0.000
Ga11 0.038(9) 0.026(6) 0.021(6) 0.000 0.003(5) 0.000

loop_
_atom_type_symbol
_atom_type_description
_atom_type_scat_dispersion_real
_atom_type_scat_dispersion_imag
_atom_type_scat_source
Ga Ga 0.2307 1.6083 'International Tables Vol C Tables 4.2.6.8 and 6.1.1.4'
Ge Ge 0.1547 1.8001 'International Tables Vol C Tables 4.2.6.8 and 6.1.1.4'
Te Te -0.5308 1.6751 'International Tables Vol C Tables 4.2.6.8 and 6.1.1.4'

loop_
_geom_angle_atom_site_label_1
_geom_angle_atom_site_label_2
_geom_angle_atom_site_label_3
_geom_angle
_geom_angle_site_symmetry_1
_geom_angle_site_symmetry_3
Ga8 Te1 Ga8 101.23(9) . 1_565
Ga8 Te1 Ga2 92.18(7) . 1_565
Ga8 Te1 Ga2 92.18(7) 1_565 1_565
Ga7 Te2 Ga7 105.02(8) 1_545 .
Ga6 Te3 Ga6 101.94(9) . 1_565
Ga6 Te3 Ga1 93.79(7) . .
Ga6 Te3 Ga1 93.79(7) 1_565 .
Ga5 Te4 Ge4 93.73(6) . 5_666
Ga5 Te4 Ge4 93.73(6) . 5_676
Ge4 Te4 Ge4 97.79(9) 5_666 5_676
Ga7 Te5 Ga1 94.24(7) . 1_545
Ga7 Te5 Ga1 94.24(7) . .
Ga1 Te5 Ga1 100.40(9) 1_545 .
Ga8 Te6 Ga5 99.15(7) . 1_565
Ga8 Te6 Ga5 99.15(7) . .
Ga5 Te6 Ga5 100.69(9) 1_565 .
Ga6 Te7 Ga2 91.13(7) . .
Ga6 Te7 Ga2 91.13(7) . 1_545
Ga2 Te7 Ga2 99.73(9) . 1_545
Ga7 Te8 Ge3 99.41(7) . 1_545
Ga7 Te8 Ge3 99.40(7) . .
Ge3 Te8 Ge3 97.51(9) 1_545 .
Ga5 Te9 Ge9 94.82(7) . 5_676
Ga5 Te9 Ge9 94.82(7) . 5_666
Ge9 Te9 Ge9 96.69(9) 5_676 5_666
Ga8 Te10 Ga10 101.59(9) . 1_565
Ga8 Te10 Ga10 101.59(9) . .
Ga10 Te10 Ga10 100.60(16) 1_565 .
Ga6 Te11 Ga11 91.62(19) . .
Ga6 Te11 Ga11 91.62(19) . 1_545
Ga11 Te11 Ga11 94.6(4) . 1_545
Ge3 Ga1 Te3 128.46(11) . .
Ge3 Ga1 Te5 112.62(8) . 1_565
Te3 Ga1 Te5 99.29(8) . 1_565
Ge3 Ga1 Te5 112.62(8) . .
Te3 Ga1 Te5 99.28(8) . .
Te5 Ga1 Te5 100.40(9) 1_565 .
Ga10 Ga2 Ga11 25.1(2) . .
Ga10 Ga2 Te7 123.27(8) . .
Ga11 Ga2 Te7 110.70(16) . .
Ga10 Ga2 Te7 123.27(8) . 1_565
Ga11 Ga2 Te7 110.69(16) . 1_565
Te7 Ga2 Te7 99.73(9) . 1_565
Ga10 Ga2 Te1 105.18(14) . 1_545
Ga11 Ga2 Te1 130.3(3) . 1_545
Te7 Ga2 Te1 100.53(7) . 1_545
Te7 Ga2 Te1 100.54(7) 1_565 1_545
Ga1 Ge3 Ge4 143.98(13) . .
Ga1 Ge3 Te8 103.05(7) . 1_565
Ge4 Ge3 Te8 100.47(8) . 1_565
Ga1 Ge3 Te8 103.04(7) . .
Ge4 Ge3 Te8 100.47(8) . .
Te8 Ge3 Te8 97.51(9) 1_565 .
Ge9 Ge4 Ge3 126.07(13) . .
Ge9 Ge4 Te4 110.00(7) . 5_666
Ge3 Ge4 Te4 104.62(7) . 5_666
Ge9 Ge4 Te4 110.00(7) . 5_676
Ge3 Ge4 Te4 104.62(7) . 5_676
Te4 Ge4 Te4 97.80(9) 5_666 5_676
Te9 Ga5 Te4 108.42(10) . .
Te9 Ga5 Te6 113.59(6) . 1_545
Te4 Ga5 Te6 110.19(6) . 1_545
Te9 Ga5 Te6 113.59(6) . .
Te4 Ga5 Te6 110.19(6) . .
Te6 Ga5 Te6 100.69(9) 1_545 .
Te11 Ga6 Te7 115.07(9) . .
Te11 Ga6 Te3 112.64(7) . 1_545
Te7 Ga6 Te3 106.76(8) . 1_545
Te11 Ga6 Te3 112.64(7) . .
Te7 Ga6 Te3 106.76(8) . .
Te3 Ga6 Te3 101.94(9) 1_545 .
Te2 Ga7 Te2 105.02(8) . 1_565
Te2 Ga7 Te5 113.27(7) . .
Te2 Ga7 Te5 113.27(7) 1_565 .
Te2 Ga7 Te8 111.72(7) . .
Te2 Ga7 Te8 111.72(7) 1_565 .
Te5 Ga7 Te8 102.06(8) . .
Te10 Ga8 Te1 111.30(6) . 1_545
Te10 Ga8 Te1 111.30(6) . .
Te1 Ga8 Te1 101.23(9) 1_545 .
Te10 Ga8 Te6 120.36(10) . .
Te1 Ga8 Te6 105.38(7) 1_545 .
Te1 Ga8 Te6 105.38(7) . .
Ga11 Ge9 Ge4 111.0(3) . .
Ga11 Ge9 Ga10 25.3(3) . .
Ge4 Ge9 Ga10 136.24(16) . .
Ga11 Ge9 Te9 116.27(18) . 5_676
Ge4 Ge9 Te9 107.74(8) . 5_676
Ga10 Ge9 Te9 100.86(9) . 5_676
Ga11 Ge9 Te9 116.27(18) . 5_666
Ge4 Ge9 Te9 107.74(8) . 5_666
Ga10 Ge9 Te9 100.86(9) . 5_666
Te9 Ge9 Te9 96.70(9) 5_676 5_666
Ga11 Ga10 Ga2 84.0(5) . .
Ga11 Ga10 Ge9 62.4(5) . .
Ga2 Ga10 Ge9 146.4(2) . .
Ga11 Ga10 Te10 128.66(12) . .
Ga2 Ga10 Te10 101.46(11) . .
Ge9 Ga10 Te10 99.82(10) . .
Ga11 Ga10 Te10 128.66(12) . 1_545
Ga2 Ga10 Te10 101.46(11) . 1_545
Ge9 Ga10 Te10 99.82(10) . 1_545
Te10 Ga10 Te10 100.59(16) . 1_545
Ga10 Ga11 Ge9 92.3(6) . .
Ga10 Ga11 Ga2 71.0(5) . .
Ge9 Ga11 Ga2 163.2(6) . .
Ga10 Ga11 Te11 132.1(2) . 1_565
Ge9 Ga11 Te11 82.7(3) . 1_565
Ga2 Ga11 Te11 108.3(3) . 1_565
Ga10 Ga11 Te11 132.1(2) . .
Ge9 Ga11 Te11 82.7(3) . .
Ga2 Ga11 Te11 108.3(3) . .
Te11 Ga11 Te11 94.6(4) 1_565 .

loop_
_geom_bond_atom_site_label_1
_geom_bond_atom_site_label_2
_geom_bond_distance
_geom_bond_site_symmetry_2
Te1 Ga8 2.6444(17) .
Te1 Ga8 2.6444(17) 1_565
Te1 Ga2 2.695(3) 1_565
Te2 Ga7 2.5758(15) 1_545
Te2 Ga7 2.5758(15) .
Te3 Ga6 2.6311(17) .
Te3 Ga6 2.6311(17) 1_565
Te3 Ga1 2.641(3) .
Te4 Ga5 2.606(2) .
Te4 Ge4 2.7124(19) 5_666
Te4 Ge4 2.7124(19) 5_676
Te5 Ga7 2.653(3) .
Te5 Ga1 2.6603(17) 1_545
Te5 Ga1 2.6603(17) .
Te6 Ga8 2.647(2) .
Te6 Ga5 2.6547(17) 1_565
Te6 Ga5 2.6547(17) .
Te7 Ga6 2.625(3) .
Te7 Ga2 2.6734(18) .
Te7 Ga2 2.6734(18) 1_545
Te8 Ga7 2.667(3) .
Te8 Ge3 2.7183(18) 1_545
Te8 Ge3 2.7183(18) .
Te9 Ga5 2.604(3) .
Te9 Ge9 2.735(2) 5_676
Te9 Ge9 2.735(2) 5_666
Te10 Ga8 2.564(3) .
Te10 Ga10 2.656(3) 1_565
Te10 Ga10 2.657(3) .
Te11 Ga6 2.553(3) .
Te11 Ga11 2.782(8) .
Te11 Ga11 2.782(8) 1_545
Ga1 Ge3 2.486(3) .
Ga1 Te5 2.6602(17) 1_565
Ga2 Ga10 2.419(4) .
Ga2 Ga11 2.545(10) .
Ga2 Te7 2.6734(18) 1_565
Ga2 Te1 2.695(3) 1_545
Ge3 Ge4 2.494(3) .
Ge3 Te8 2.7182(18) 1_565
Ge4 Ge9 2.464(3) .
Ge4 Te4 2.7123(19) 5_666
Ge4 Te4 2.7123(19) 5_676
Ga5 Te6 2.6547(17) 1_545
Ga6 Te3 2.6310(17) 1_545
Ga7 Te2 2.5759(15) 1_565
Ga8 Te1 2.6444(17) 1_545
Ge9 Ga11 2.252(9) .
Ge9 Ga10 2.539(5) .
Ge9 Te9 2.735(2) 5_676
Ge9 Te9 2.735(2) 5_666
Ga10 Ga11 1.085(10) .
Ga10 Te10 2.657(3) 1_545
Ga11 Te11 2.782(8) 1_565
